data_1531913
loop_
_publ_author_name
'Mancini, F.'
'Harlow, G.E.'
'Cahill, C.'

_publ_section_title
;
 The crystal structure and cation ordering of Phase-X- (K1-x-n)2 (Mg1-n
 (Al, Cr)n)2 Si2 O7 H2x : a potential K- and H-bearing phase in the mantle
;
_journal_name_full 'American Mineralogist'
_journal_page_first 302
_journal_page_last 306
_journal_volume 87
_journal_year 2002
_chemical_formula_sum 'Al0.06 Cr0.04 H K1.32 Mg1.9 O7 Si2'
_chemical_name_systematic 'K1.32 (Mg0.95 Cr0.02 Al0.03)2 (Si2 O6 (O H))'
_space_group_IT_number 185
_symmetry_space_group_name_Hall 'P 6c -2'
_symmetry_space_group_name_H-M 'P 63 c m'
_cell_angle_alpha 90
_cell_angle_beta 90
_cell_angle_gamma 120
_cell_formula_units_Z 2
_cell_length_a 5.028
_cell_length_b 5.028
_cell_length_c 13.216
_cell_volume 289.348
_citation_journal_id_ASTM AMMIAY
_cod_data_source_file Mancini_AMMIAY_2002_143.cif
_cod_data_source_block H1Al0.06Cr0.04K1.32Mg1.9O7Si2
_cod_original_cell_volume 289.3484
_cod_original_formula_sum 'H1 Al0.06 Cr0.04 K1.32 Mg1.9 O7 Si2'
_cod_database_code 1531913

loop_
_symmetry_equiv_pos_as_xyz
x,y,z
x-y,x,z+1/2
-y,x-y,z
-x,-y,z+1/2
-x+y,-x,z
y,-x+y,z+1/2
y,x,z
-x+y,y,z+1/2
-x,-x+y,z
-y,-x,z+1/2
x-y,-y,z
x,x-y,z+1/2

loop_
_atom_site_label
_atom_site_type_symbol
_atom_site_fract_x
_atom_site_fract_y
_atom_site_fract_z
_atom_site_occupancy
_atom_site_U_iso_or_equiv
O1 O-2 0.3124 0 0.2284 1 0.0
Mg1 Mg+2 0.6667 0.3333 0.1377 0.95 0.0
Si1 Si+4 0 0 0.0127 1 0.0
Cr1 Cr+3 0.6667 0.3333 0.1377 0.02 0.0
Si2 Si+4 0 0 0.2602 1 0.0
Al1 Al+3 0.6667 0.3333 0.1377 0.03 0.0
O3 O-2 0.6894 0 0.0493 1 0.0
O2 O-2 0 0 0.889 1 0.0
K1 K+1 0.3532 0.6453 0.3875 0.22 0.0
